data_4001232
loop_
_publ_author_name
'Cin\<ci\'c, Dominik'
'Fri\<s\<ci\'c, Tomislav'
'Jones, William'

_publ_section_title
;
 Structural Equivalence of Br and I Halogen Bonds: A Route to
 Isostructural Materials with Controllable Properties
;
_journal_issue 21
_journal_name_full 'Chemistry of Materials'
_journal_page_first 6623
_journal_paper_doi 10.1021/cm800923r
_journal_volume 20
_journal_year 2008
_chemical_formula_moiety '2(C13 H9 N) (C6 Br2 F4)'
_chemical_formula_sum 'C32 H18 Br2 F4 N2'
_chemical_formula_weight 666.30
_chemical_name_systematic
;
 1,4-dibromo-tetrafluorobenzene-acridine 1/2
;
_space_group_IT_number 14
_symmetry_cell_setting monoclinic
_symmetry_space_group_name_Hall '-P 2ybc'
_symmetry_space_group_name_H-M 'P 1 21/c 1'
_atom_sites_solution_hydrogens geom
_atom_sites_solution_primary direct
_atom_sites_solution_secondary difmap
_audit_creation_method SHELXL-97
_cell_angle_alpha 90.00
_cell_angle_beta 91.1180(10)
_cell_angle_gamma 90.00
_cell_formula_units_Z 2
_cell_length_a 9.9607(2)
_cell_length_b 5.67340(10)
_cell_length_c 23.0529(3)
_cell_measurement_reflns_used 36559
_cell_measurement_temperature 180(2)
_cell_measurement_theta_max 31.51
_cell_measurement_theta_min 1.02
_cell_volume 1302.50(4)
_computing_cell_refinement 'HKL Scalepack (Otwinowski & Minor 1997)'
_computing_data_collection 'Collect (Nonius B.V. 1998)'
_computing_data_reduction
;
 HKL Denzo and Scalepack (Otwinowski & Minor 1997)
;
_computing_publication_material 'SHELXL-97 (Sheldrick 1997)'
_computing_structure_refinement 'SHELXL-97 (Sheldrick 1997)'
_computing_structure_solution 'SIR-92 (Altomare et al. 1994)'
_diffrn_ambient_temperature 180(2)
_diffrn_measured_fraction_theta_full 0.994
_diffrn_measured_fraction_theta_max 0.994
_diffrn_measurement_device_type 'Nonius Kappa CCD'
_diffrn_measurement_method 'Thin slice \w and \f scans'
_diffrn_radiation_source 'fine-focus sealed tube'
_diffrn_radiation_type MoK\a
_diffrn_radiation_wavelength 0.71073
_diffrn_reflns_av_R_equivalents 0.0517
_diffrn_reflns_av_sigmaI/netI 0.0425
_diffrn_reflns_limit_h_max 14
_diffrn_reflns_limit_h_min -14
_diffrn_reflns_limit_k_max 8
_diffrn_reflns_limit_k_min -8
_diffrn_reflns_limit_l_max 33
_diffrn_reflns_limit_l_min -26
_diffrn_reflns_number 12229
_diffrn_reflns_theta_full 31.49
_diffrn_reflns_theta_max 31.49
_diffrn_reflns_theta_min 1.77
_exptl_absorpt_coefficient_mu 3.167
_exptl_absorpt_correction_T_max 0.813
_exptl_absorpt_correction_T_min 0.556
_exptl_absorpt_correction_type multi-scan
_exptl_absorpt_process_details
;

multi-scan from symmetry-related measurements 
 Sortav (Blessing 1995)

;
_exptl_crystal_colour yellow
_exptl_crystal_density_diffrn 1.699
_exptl_crystal_density_method 'not measured'
_exptl_crystal_description prism
_exptl_crystal_F_000 660
_exptl_crystal_size_max 0.42
_exptl_crystal_size_mid 0.16
_exptl_crystal_size_min 0.07
_refine_diff_density_max 0.500
_refine_diff_density_min -1.524
_refine_diff_density_rms 0.226
_refine_ls_extinction_method none
_refine_ls_goodness_of_fit_ref 1.206
_refine_ls_hydrogen_treatment constr
_refine_ls_matrix_type full
_refine_ls_number_parameters 307
_refine_ls_number_reflns 4313
_refine_ls_number_restraints 0
_refine_ls_restrained_S_all 1.206
_refine_ls_R_factor_all 0.0688
_refine_ls_R_factor_gt 0.0433
_refine_ls_shift/su_max 0.001
_refine_ls_shift/su_mean 0.000
_refine_ls_structure_factor_coef Fsqd
_refine_ls_weighting_details 'calc w=1/[\s^2^(Fo^2^)+(0.0827P)^2^+0.4087P] where P=(Fo^2^+2Fc^2^)/3'
_refine_ls_weighting_scheme calc
_refine_ls_wR_factor_gt 0.1261
_refine_ls_wR_factor_ref 0.1610
_reflns_number_gt 3250
_reflns_number_total 4313
_reflns_threshold_expression >2sigma(I)
_cod_data_source_file cm800923r_si_002.cif
_cod_data_source_block tfbb-acr_1/2
_cod_original_sg_symbol_H-M P21/c
_cod_database_code 4001232

loop_
_symmetry_equiv_pos_as_xyz
'x, y, z'
'-x, y+1/2, -z+1/2'
'-x, -y, -z'
'x, -y-1/2, z-1/2'

loop_
_atom_site_label
_atom_site_type_symbol
_atom_site_fract_x
_atom_site_fract_y
_atom_site_fract_z
_atom_site_U_iso_or_equiv
_atom_site_adp_type
_atom_site_occupancy
_atom_site_symmetry_multiplicity
_atom_site_calc_flag
_atom_site_refinement_flags
_atom_site_disorder_assembly
_atom_site_disorder_group
Br1 Br 0.32521(3) 0.85356(5) 0.414799(14) 0.04838(15) Uani 1 1 d . . .
F2 F 0.3799(2) 0.8860(3) 0.54504(9) 0.0456(4) Uani 1 1 d . . .
F1 F 0.4814(3) 0.4038(3) 0.38511(8) 0.0601(6) Uani 1 1 d . . .
C14 C 0.4889(3) 0.4535(5) 0.44186(11) 0.0346(5) Uani 1 1 d . . .
C15 C 0.4261(3) 0.6511(4) 0.46337(11) 0.0312(5) Uani 1 1 d . . .
C16 C 0.4392(3) 0.6954(5) 0.52200(12) 0.0319(5) Uani 1 1 d . . .
N1A N 0.1484(7) 0.2354(11) 0.3574(3) 0.0332(12) Uani 0.50 1 d P A 1
C1A C 0.0555(7) 0.3518(10) 0.3876(4) 0.0341(12) Uani 0.50 1 d P A 1
C2A C 0.0103(6) 0.2573(11) 0.4407(3) 0.0413(13) Uani 0.50 1 d P A 1
H2A H 0.0454 0.1115 0.4545 0.050 Uiso 0.50 1 calc PR A 1
C3A C -0.0825(7) 0.3735(11) 0.4721(4) 0.0468(14) Uani 0.50 1 d P A 1
H3A H -0.1112 0.3075 0.5077 0.056 Uiso 0.50 1 calc PR A 1
C4A C -0.1382(6) 0.5926(12) 0.4531(3) 0.0462(14) Uani 0.50 1 d P A 1
H4A H -0.2028 0.6717 0.4758 0.055 Uiso 0.50 1 calc PR A 1
C5A C -0.0980(6) 0.6863(11) 0.4024(3) 0.0432(13) Uani 0.50 1 d P A 1
H5A H -0.1361 0.8312 0.3896 0.052 Uiso 0.50 1 calc PR A 1
C6A C 0.0000(6) 0.5736(10) 0.3676(3) 0.0339(11) Uani 0.50 1 d P A 1
C7A C 0.0464(8) 0.6668(11) 0.3163(4) 0.0387(13) Uani 0.50 1 d P A 1
H7A H 0.0122 0.8134 0.3027 0.046 Uiso 0.50 1 calc PR A 1
C8A C 0.1427(9) 0.5481(13) 0.2844(3) 0.0332(12) Uani 0.50 1 d P A 1
C9A C 0.1961(9) 0.6360(12) 0.2325(3) 0.0436(14) Uani 0.50 1 d P A 1
H9A H 0.1653 0.7830 0.2177 0.052 Uiso 0.50 1 calc PR A 1
C10A C 0.2897(9) 0.5154(17) 0.2038(4) 0.0411(16) Uani 0.50 1 d P A 1
H10A H 0.3253 0.5782 0.1691 0.049 Uiso 0.50 1 calc PR A 1
C11A C 0.3359(8) 0.2932(14) 0.2252(3) 0.0473(14) Uani 0.50 1 d P A 1
H11A H 0.4004 0.2062 0.2042 0.057 Uiso 0.50 1 calc PR A 1
C12A C 0.2875(11) 0.2057(17) 0.2756(4) 0.0431(15) Uani 0.50 1 d P A 1
H12A H 0.3198 0.0581 0.2895 0.052 Uiso 0.50 1 calc PR A 1
C13A C 0.1907(8) 0.3281(13) 0.3080(4) 0.0361(14) Uani 0.50 1 d P A 1
N1B N 0.1848(7) 0.1989(10) 0.3370(3) 0.0308(11) Uani 0.50 1 d P B 2
C1B C 0.0776(7) 0.3120(12) 0.3591(3) 0.0303(11) Uani 0.50 1 d P B 2
C2B C 0.0136(6) 0.2093(12) 0.4068(3) 0.0393(12) Uani 0.50 1 d P B 2
H2B H 0.0459 0.0643 0.4223 0.047 Uiso 0.50 1 calc PR B 2
C3B C -0.0939(7) 0.3155(13) 0.4309(3) 0.0464(14) Uani 0.50 1 d P B 2
H3B H -0.1361 0.2438 0.4630 0.056 Uiso 0.50 1 calc PR B 2
C4B C -0.1445(6) 0.5343(14) 0.4085(3) 0.0468(14) Uani 0.50 1 d P B 2
H4B H -0.2196 0.6071 0.4259 0.056 Uiso 0.50 1 calc PR B 2
C5B C -0.0858(7) 0.6365(10) 0.3631(3) 0.0432(13) Uani 0.50 1 d P B 2
H5B H -0.1205 0.7809 0.3483 0.052 Uiso 0.50 1 calc PR B 2
C6B C 0.0279(6) 0.5321(10) 0.3365(3) 0.0323(10) Uani 0.50 1 d P B 2
C7B C 0.0932(9) 0.6295(13) 0.2899(4) 0.0337(13) Uani 0.50 1 d P B 2
H7B H 0.0630 0.7755 0.2743 0.040 Uiso 0.50 1 calc PR B 2
C8B C 0.2020(7) 0.5177(9) 0.2657(3) 0.0303(11) Uani 0.50 1 d P B 2
C9B C 0.2697(11) 0.6058(14) 0.2172(4) 0.0385(17) Uani 0.50 1 d P B 2
H9B H 0.2414 0.7503 0.2001 0.046 Uiso 0.50 1 calc PR B 2
C10B C 0.3753(8) 0.4864(11) 0.1944(3) 0.0415(13) Uani 0.50 1 d P B 2
H10B H 0.4193 0.5477 0.1614 0.050 Uiso 0.50 1 calc PR B 2
C11B C 0.4201(7) 0.2695(11) 0.2198(3) 0.0405(12) Uani 0.50 1 d P B 2
H11B H 0.4944 0.1881 0.2042 0.049 Uiso 0.50 1 calc PR B 2
C12B C 0.3561(9) 0.1803(12) 0.2665(3) 0.0374(13) Uani 0.50 1 d P B 2
H12B H 0.3864 0.0361 0.2831 0.045 Uiso 0.50 1 calc PR B 2
C13B C 0.2444(10) 0.2981(13) 0.2910(3) 0.0288(12) Uani 0.50 1 d P B 2

loop_
_atom_site_aniso_label
_atom_site_aniso_U_11
_atom_site_aniso_U_22
_atom_site_aniso_U_33
_atom_site_aniso_U_23
_atom_site_aniso_U_13
_atom_site_aniso_U_12
Br1 0.0552(2) 0.03325(18) 0.0554(2) 0.01088(11) -0.03187(16) -0.00354(11)
F2 0.0545(11) 0.0327(8) 0.0496(10) -0.0035(7) 0.0031(8) 0.0075(7)
F1 0.1129(19) 0.0420(9) 0.0247(8) -0.0010(7) -0.0110(10) 0.0036(11)
C14 0.0449(14) 0.0335(12) 0.0251(11) 0.0023(9) -0.0059(10) -0.0043(11)
C15 0.0328(11) 0.0281(11) 0.0323(12) 0.0073(9) -0.0134(9) -0.0041(9)
C16 0.0332(12) 0.0266(10) 0.0359(13) -0.0005(9) -0.0032(10) -0.0002(9)
N1A 0.035(4) 0.027(3) 0.037(4) -0.001(2) -0.008(2) -0.001(3)
C1A 0.034(3) 0.026(3) 0.041(3) 0.001(3) -0.014(3) -0.006(2)
C2A 0.039(3) 0.033(3) 0.051(4) 0.009(3) -0.006(3) -0.005(2)
C3A 0.038(3) 0.044(3) 0.059(4) 0.005(3) 0.000(3) -0.004(2)
C4A 0.037(3) 0.047(3) 0.055(4) -0.005(3) -0.005(3) 0.001(2)
C5A 0.038(3) 0.035(3) 0.057(4) -0.001(3) -0.014(3) 0.004(2)
C6A 0.032(3) 0.025(2) 0.045(3) -0.003(2) -0.015(2) 0.001(2)
C7A 0.043(3) 0.025(3) 0.047(4) 0.003(3) -0.023(3) 0.000(2)
C8A 0.036(4) 0.023(3) 0.041(4) -0.001(3) -0.011(3) -0.004(3)
C9A 0.049(4) 0.038(3) 0.042(4) 0.005(3) -0.016(3) -0.011(3)
C10A 0.038(4) 0.051(5) 0.034(4) 0.005(3) -0.007(3) -0.014(4)
C11A 0.041(3) 0.051(3) 0.049(4) -0.007(3) -0.007(3) -0.004(3)
C12A 0.044(4) 0.036(4) 0.048(4) 0.000(3) -0.009(4) -0.005(4)
C13A 0.037(4) 0.031(3) 0.039(4) -0.001(3) -0.015(3) -0.002(3)
N1B 0.036(3) 0.024(2) 0.032(3) 0.003(2) -0.006(2) 0.002(2)
C1B 0.030(3) 0.026(3) 0.035(3) -0.002(2) -0.005(3) -0.001(2)
C2B 0.040(3) 0.039(3) 0.039(3) 0.005(3) -0.001(3) 0.004(2)
C3B 0.041(3) 0.054(3) 0.043(3) -0.005(3) -0.002(3) -0.002(3)
C4B 0.035(3) 0.052(4) 0.054(4) -0.011(3) -0.002(3) 0.002(3)
C5B 0.041(3) 0.037(3) 0.052(4) -0.009(2) -0.014(3) 0.008(2)
C6B 0.033(3) 0.027(3) 0.036(3) -0.007(2) -0.013(2) 0.001(2)
C7B 0.039(4) 0.021(3) 0.041(4) -0.001(3) -0.014(3) 0.001(2)
C8B 0.036(3) 0.022(2) 0.033(3) 0.003(2) -0.014(2) -0.005(2)
C9B 0.054(5) 0.027(3) 0.034(4) 0.005(3) -0.011(3) -0.006(4)
C10B 0.049(4) 0.044(3) 0.031(3) 0.008(2) -0.006(2) -0.016(3)
C11B 0.045(3) 0.043(3) 0.033(3) -0.002(2) -0.004(2) -0.004(3)
C12B 0.045(4) 0.033(3) 0.035(3) 0.002(2) -0.008(3) -0.003(3)
C13B 0.037(4) 0.023(3) 0.027(3) 0.005(2) -0.011(3) -0.003(3)

loop_
_atom_type_symbol
_atom_type_description
_atom_type_scat_dispersion_real
_atom_type_scat_dispersion_imag
_atom_type_scat_source
C C 0.0033 0.0016 'International Tables Vol C Tables 4.2.6.8 and 6.1.1.4'
H H 0.0000 0.0000 'International Tables Vol C Tables 4.2.6.8 and 6.1.1.4'
N N 0.0061 0.0033 'International Tables Vol C Tables 4.2.6.8 and 6.1.1.4'
F F 0.0171 0.0103 'International Tables Vol C Tables 4.2.6.8 and 6.1.1.4'
Br Br -0.2901 2.4595 'International Tables Vol C Tables 4.2.6.8 and 6.1.1.4'

loop_
_geom_angle_atom_site_label_1
_geom_angle_atom_site_label_2
_geom_angle_atom_site_label_3
_geom_angle
_geom_angle_site_symmetry_1
_geom_angle_site_symmetry_3
F1 C14 C16 118.7(3) . 3_666
F1 C14 C15 120.3(2) . .
C16 C14 C15 121.0(2) 3_666 .
C16 C15 C14 117.7(2) . .
C16 C15 Br1 120.8(2) . .
C14 C15 Br1 121.52(19) . .
F2 C16 C14 118.7(2) . 3_666
F2 C16 C15 119.9(2) . .
C14 C16 C15 121.3(2) 3_666 .
C13A N1A C1A 118.9(7) . .
N1A C1A C2A 119.7(6) . .
N1A C1A C6A 121.7(7) . .
C2A C1A C6A 118.6(7) . .
C3A C2A C1A 120.5(6) . .
C2A C3A C4A 121.6(7) . .
C5A C4A C3A 119.3(6) . .
C4A C5A C6A 121.8(6) . .
C7A C6A C5A 123.6(6) . .
C7A C6A C1A 118.3(7) . .
C5A C6A C1A 118.1(7) . .
C6A C7A C8A 120.7(6) . .
C7A C8A C9A 123.5(7) . .
C7A C8A C13A 116.6(7) . .
C9A C8A C13A 119.9(9) . .
C10A C9A C8A 121.1(7) . .
C9A C10A C11A 120.1(7) . .
C12A C11A C10A 120.1(8) . .
C11A C12A C13A 121.9(8) . .
N1A C13A C12A 119.2(7) . .
N1A C13A C8A 123.9(9) . .
C12A C13A C8A 116.9(8) . .
C13B N1B C1B 117.5(7) . .
N1B C1B C2B 118.1(6) . .
N1B C1B C6B 122.9(7) . .
C2B C1B C6B 119.0(8) . .
C3B C2B C1B 120.6(7) . .
C2B C3B C4B 120.9(6) . .
C5B C4B C3B 120.0(6) . .
C4B C5B C6B 121.2(6) . .
C7B C6B C5B 123.9(7) . .
C7B C6B C1B 117.7(7) . .
C5B C6B C1B 118.4(7) . .
C8B C7B C6B 121.0(6) . .
C7B C8B C9B 123.3(6) . .
C7B C8B C13B 117.5(7) . .
C9B C8B C13B 119.2(8) . .
C10B C9B C8B 121.0(7) . .
C9B C10B C11B 120.3(6) . .
C12B C11B C10B 119.8(7) . .
C11B C12B C13B 121.5(7) . .
N1B C13B C12B 118.4(6) . .
N1B C13B C8B 123.4(9) . .
C12B C13B C8B 118.2(7) . .

loop_
_geom_bond_atom_site_label_1
_geom_bond_atom_site_label_2
_geom_bond_distance
_geom_bond_site_symmetry_2
Br1 C15 1.881(2) .
F2 C16 1.346(3) .
F1 C14 1.339(3) .
C14 C16 1.377(4) 3_666
C14 C15 1.381(4) .
C15 C16 1.379(4) .
C16 C14 1.377(4) 3_666
N1A C13A 1.330(11) .
N1A C1A 1.343(10) .
C1A C2A 1.419(10) .
C1A C6A 1.446(8) .
C2A C3A 1.356(10) .
C3A C4A 1.427(9) .
C4A C5A 1.351(11) .
C5A C6A 1.428(10) .
C6A C7A 1.382(11) .
C7A C8A 1.394(11) .
C8A C9A 1.410(11) .
C8A C13A 1.439(11) .
C9A C10A 1.342(12) .
C10A C11A 1.427(12) .
C11A C12A 1.361(12) .
C12A C13A 1.413(12) .
N1B C13B 1.347(10) .
N1B C1B 1.354(8) .
C1B C2B 1.408(10) .
C1B C6B 1.437(9) .
C2B C3B 1.356(9) .
C3B C4B 1.432(10) .
C4B C5B 1.342(10) .
C5B C6B 1.426(9) .
C6B C7B 1.382(11) .
C7B C8B 1.382(11) .
C8B C9B 1.409(12) .
C8B C13B 1.435(9) .
C9B C10B 1.365(12) .
C10B C11B 1.431(9) .
C11B C12B 1.358(10) .
C12B C13B 1.424(12) .
